data_4034200
loop_
_publ_author_name
'D'yakonov, Vladimir A.'
'Kadikova, Gulnara N.'
'Nasretdinov, Ramil N.'
'Dzhemileva, Lilya U.'
'Dzhemilev, Usein M.'

_publ_section_title
;
 The Synthesis of Bicyclo[4.2.1]nona-2,4,7-trienes by [6\p +
 2\p]-Cycloaddition of 1-Substituted 1,3,5-Cycloheptatrienes Catalyzed by
 Titanium and Cobalt Complexes.
;
_journal_issue 14
_journal_name_full 'The Journal of organic chemistry'
_journal_page_first 9058
_journal_page_last 9066
_journal_paper_doi 10.1021/acs.joc.9b00996
_journal_volume 84
_journal_year 2019
_chemical_formula_moiety 'C25 H28 Si'
_chemical_formula_sum 'C25 H28 Si'
_chemical_formula_weight 356.56
_chemical_melting_point 376
_chemical_name_systematic Trimethyl(6-benzyl-8-phenylbicyclo[4.2.1]nona-2,4,7-trien-7-yl)silane
_space_group_crystal_system triclinic
_space_group_IT_number 2
_space_group_name_Hall '-P 1'
_space_group_name_H-M_alt 'P -1'
_atom_sites_solution_hydrogens mixed
_atom_sites_solution_primary dual
_audit_creation_date 2019-04-10
_audit_creation_method
;
Olex2 1.2
(compiled 2018.05.29 svn.r3508 for OlexSys, GUI svn.r5506)
;
_cell_angle_alpha 80.472(7)
_cell_angle_beta 77.833(7)
_cell_angle_gamma 76.994(8)
_cell_formula_units_Z 4
_cell_length_a 12.2208(10)
_cell_length_b 12.8625(12)
_cell_length_c 13.9416(11)
_cell_measurement_reflns_used 4356
_cell_measurement_temperature 293(2)
_cell_measurement_theta_max 28.1210
_cell_measurement_theta_min 2.5990
_cell_volume 2071.2(3)
_computing_cell_refinement
;
CrysAlisPro, Agilent Technologies,
Version 1.171.37.35 (release 13-08-2014 CrysAlis171 .NET)
(compiled Aug 13 2014,18:06:01)
;
_computing_data_collection
;
CrysAlisPro, Agilent Technologies,
Version 1.171.37.35 (release 13-08-2014 CrysAlis171 .NET)
(compiled Aug 13 2014,18:06:01)
;
_computing_data_reduction
;
CrysAlisPro, Agilent Technologies,
Version 1.171.37.35 (release 13-08-2014 CrysAlis171 .NET)
(compiled Aug 13 2014,18:06:01)
;
_computing_molecular_graphics 'Olex2 (Dolomanov et al., 2009)'
_computing_publication_material 'Olex2 (Dolomanov et al., 2009)'
_computing_structure_refinement 'ShelXL (Sheldrick, 2015)'
_computing_structure_solution 'ShelXD (Sheldrick, 2008)'
_diffrn_ambient_temperature 293(2)
_diffrn_detector 'CCD plate'
_diffrn_detector_area_resol_mean 8.0854
_diffrn_detector_type Eos
_diffrn_measured_fraction_theta_full 1.000
_diffrn_measured_fraction_theta_max 1.000
_diffrn_measurement_details
;
#__ type_ start__ end____ width___ exp.time_
  1 omega   21.00   59.00   1.0000   21.9450
omega____ theta____ kappa____ phi______ frames
    -       17.0261   57.0000  -60.0000 38

#__ type_ start__ end____ width___ exp.time_
  2 omega    0.00   26.00   1.0000   21.9450
omega____ theta____ kappa____ phi______ frames
    -      -16.2449   95.0000  -24.0000 26

#__ type_ start__ end____ width___ exp.time_
  3 omega    0.00   84.00   1.0000   21.9450
omega____ theta____ kappa____ phi______ frames
    -       17.0261   57.0000 -120.0000 84

#__ type_ start__ end____ width___ exp.time_
  4 omega  -15.00   23.00   1.0000   21.9450
omega____ theta____ kappa____ phi______ frames
    -      -16.2449  -99.0000   60.0000 38

#__ type_ start__ end____ width___ exp.time_
  5 omega  -51.00   42.00   1.0000   21.9450
omega____ theta____ kappa____ phi______ frames
    -       17.0261  -77.0000  120.0000 93

#__ type_ start__ end____ width___ exp.time_
  6 omega  -45.00  -17.00   1.0000   21.9450
omega____ theta____ kappa____ phi______ frames
    -      -16.2449   95.0000  -24.0000 28

#__ type_ start__ end____ width___ exp.time_
  7 omega  -63.00  -33.00   1.0000   21.9450
omega____ theta____ kappa____ phi______ frames
    -      -16.2449  178.0000 -150.0000 30

#__ type_ start__ end____ width___ exp.time_
  8 omega   39.00   89.00   1.0000   21.9450
omega____ theta____ kappa____ phi______ frames
    -       17.0261  178.0000  120.0000 50
;
_diffrn_measurement_device 'four-circle diffractometer'
_diffrn_measurement_device_type 'Xcalibur, Eos'
_diffrn_measurement_method '\w scans'
_diffrn_orient_matrix_UB_11 0.0140932000
_diffrn_orient_matrix_UB_12 -0.0568738000
_diffrn_orient_matrix_UB_13 0.0094409000
_diffrn_orient_matrix_UB_21 -0.0108449000
_diffrn_orient_matrix_UB_22 -0.0041061000
_diffrn_orient_matrix_UB_23 -0.0471126000
_diffrn_orient_matrix_UB_31 0.0578948000
_diffrn_orient_matrix_UB_32 0.0013058000
_diffrn_orient_matrix_UB_33 -0.0210314000
_diffrn_radiation_monochromator graphite
_diffrn_radiation_probe x-ray
_diffrn_radiation_type MoK\a
_diffrn_radiation_wavelength 0.71073
_diffrn_reflns_av_R_equivalents 0.0525
_diffrn_reflns_av_unetI/netI 0.1338
_diffrn_reflns_Laue_measured_fraction_full 0.999
_diffrn_reflns_Laue_measured_fraction_max 0.851
_diffrn_reflns_limit_h_max 14
_diffrn_reflns_limit_h_min -16
_diffrn_reflns_limit_k_max 14
_diffrn_reflns_limit_k_min -17
_diffrn_reflns_limit_l_max 17
_diffrn_reflns_limit_l_min -18
_diffrn_reflns_number 17402
_diffrn_reflns_point_group_measured_fraction_full 0.999
_diffrn_reflns_point_group_measured_fraction_max 0.851
_diffrn_reflns_theta_full 25.242
_diffrn_reflns_theta_max 29.253
_diffrn_reflns_theta_min 1.506
_diffrn_source 'Enhance (Mo) X-ray Source'
_diffrn_source_type 'XCalibur E'
_exptl_absorpt_coefficient_mu 0.119
_exptl_absorpt_correction_T_max 1.00000
_exptl_absorpt_correction_T_min 0.62338
_exptl_absorpt_correction_type multi-scan
_exptl_absorpt_process_details
;
CrysAlisPro, Agilent Technologies,
Version 1.171.37.35 (release 13-08-2014 CrysAlis171 .NET)
(compiled Aug 13 2014,18:06:01)
Empirical absorption correction using spherical harmonics,
 implemented in SCALE3 ABSPACK scaling algorithm.
;
_exptl_crystal_colour colourless
_exptl_crystal_density_diffrn 1.143
_exptl_crystal_description plank
_exptl_crystal_F_000 768.0
_exptl_crystal_recrystallization_method 'petroleum ether'
_exptl_crystal_size_max 0.56
_exptl_crystal_size_mid 0.32
_exptl_crystal_size_min 0.13
_refine_diff_density_max 0.309
_refine_diff_density_min -0.377
_refine_diff_density_rms 0.066
_refine_ls_extinction_method none
_refine_ls_goodness_of_fit_ref 0.958
_refine_ls_hydrogen_treatment mixed
_refine_ls_matrix_type full
_refine_ls_number_parameters 556
_refine_ls_number_reflns 9598
_refine_ls_number_restraints 0
_refine_ls_restrained_S_all 0.958
_refine_ls_R_factor_all 0.1517
_refine_ls_R_factor_gt 0.0726
_refine_ls_shift/su_max 0.000
_refine_ls_shift/su_mean 0.000
_refine_ls_structure_factor_coef Fsqd
_refine_ls_weighting_details 'w=1/[\s^2^(Fo^2^)+(0.0540P)^2^] where P=(Fo^2^+2Fc^2^)/3'
_refine_ls_weighting_scheme calc
_refine_ls_wR_factor_gt 0.1441
_refine_ls_wR_factor_ref 0.1787
_reflns_Friedel_coverage 0.000
_reflns_number_gt 4424
_reflns_number_total 9598
_reflns_threshold_expression 'I > 2\s(I)'
_cod_data_source_file jo9b00996_si_002.cif
_cod_data_source_block nrn-380-37
_cod_database_code 4034200
_shelxl_version_number 2013-4
_shelx_space_group_comment
;
The symmetry employed for this shelxl refinement is uniquely defined
by the following loop, which should always be used as a source of
symmetry information in preference to the above space-group names.
They are only intended as comments.
;
_olex2_refinement_description
;
1. Fixed Uiso
 At 1.2 times of:
  All C(H) groups, All C(H,H) groups
 At 1.5 times of:
  All C(H,H,H) groups
;

loop_
_space_group_symop_operation_xyz
'x, y, z'
'-x, -y, -z'

loop_
_atom_site_label
_atom_site_type_symbol
_atom_site_fract_x
_atom_site_fract_y
_atom_site_fract_z
_atom_site_U_iso_or_equiv
_atom_site_adp_type
_atom_site_occupancy
_atom_site_site_symmetry_order
_atom_site_calc_flag
_atom_site_refinement_flags_posn
Si1 Si 0.28183(7) 0.06944(7) 0.40659(6) 0.0429(2) Uani 1 1 d .
Si02 Si 0.76887(7) 0.43272(7) 0.09495(6) 0.0428(2) Uani 1 1 d .
C7' C 0.7355(2) 0.3066(2) 0.17603(17) 0.0330(6) Uani 1 1 d .
C7 C 0.2244(2) 0.1962(2) 0.32790(18) 0.0343(6) Uani 1 1 d .
C6 C 0.2533(2) 0.2152(2) 0.21360(18) 0.0373(7) Uani 1 1 d .
C6' C 0.7174(2) 0.2903(2) 0.29048(18) 0.0366(7) Uani 1 1 d .
C17' C 0.7440(2) 0.1932(2) 0.04066(19) 0.0411(7) Uani 1 1 d .
C8 C 0.1616(2) 0.2878(2) 0.36135(19) 0.0372(7) Uani 1 1 d .
C8' C 0.7306(2) 0.2141(2) 0.14492(18) 0.0360(7) Uani 1 1 d .
C2' C 0.8252(3) 0.0521(2) 0.24080(19) 0.0466(8) Uani 1 1 d .
H2' H 0.8386 -0.0150 0.2192 0.056 Uiso 1 1 calc R
C9 C 0.1652(3) 0.3166(3) 0.1887(2) 0.0417(8) Uani 1 1 d .
H9A H 0.189(2) 0.357(2) 0.1234(19) 0.050 Uiso 1 1 d R
H9B H 0.097(2) 0.301(2) 0.1830(19) 0.050 Uiso 1 1 d R
C5' C 0.8360(2) 0.2664(2) 0.31649(18) 0.0408(7) Uani 1 1 d .
H5' H 0.8572 0.3218 0.3392 0.049 Uiso 1 1 calc R
C17 C 0.1155(2) 0.3078(3) 0.4660(2) 0.0439(8) Uani 1 1 d .
C1' C 0.7133(2) 0.1251(2) 0.23024(18) 0.0382(7) Uani 1 1 d .
H1' H 0.6586 0.0846 0.2199 0.046 Uiso 1 1 calc R
C10' C 0.6408(2) 0.3874(2) 0.33827(18) 0.0427(7) Uani 1 1 d .
H10C H 0.6824 0.4457 0.3253 0.051 Uiso 1 1 calc R
H10D H 0.5742 0.4113 0.3069 0.051 Uiso 1 1 calc R
C9' C 0.6631(2) 0.1897(2) 0.31679(19) 0.0398(7) Uani 1 1 d .
H9'A H 0.6826 0.1487 0.3779 0.048 Uiso 1 1 calc R
H9'B H 0.5807 0.2097 0.3240 0.048 Uiso 1 1 calc R
C5 C 0.3732(2) 0.2384(3) 0.18737(19) 0.0426(8) Uani 1 1 d .
H5 H 0.433(2) 0.182(2) 0.1642(18) 0.051 Uiso 1 1 d R
C10 C 0.2435(3) 0.1194(3) 0.1646(2) 0.0435(7) Uani 1 1 d .
H10A H 0.305(2) 0.057(2) 0.1834(18) 0.052 Uiso 1 1 d R
H10B H 0.166(2) 0.101(2) 0.1955(19) 0.052 Uiso 1 1 d R
C4 C 0.4048(3) 0.3296(3) 0.1949(2) 0.0485(8) Uani 1 1 d .
H4 H 0.487(2) 0.330(2) 0.1742(19) 0.058 Uiso 1 1 d R
C11' C 0.6012(3) 0.3651(2) 0.4491(2) 0.0448(8) Uani 1 1 d .
C2 C 0.2269(3) 0.4522(3) 0.2673(2) 0.0502(8) Uani 1 1 d .
H2 H 0.197(2) 0.517(2) 0.293(2) 0.060 Uiso 1 1 d R
C1 C 0.1434(3) 0.3794(2) 0.2764(2) 0.0445(8) Uani 1 1 d .
H1 H 0.070(2) 0.419(2) 0.2864(18) 0.053 Uiso 1 1 d R
C11 C 0.2561(3) 0.1387(2) 0.0531(2) 0.0443(7) Uani 1 1 d .
C4' C 0.9134(2) 0.1748(3) 0.31042(19) 0.0462(8) Uani 1 1 d .
H4' H 0.9816 0.1751 0.3297 0.055 Uiso 1 1 calc R
C22' C 0.8389(3) 0.1265(3) -0.0045(2) 0.0601(10) Uani 1 1 d .
H22' H 0.8964 0.0920 0.0308 0.072 Uiso 1 1 calc R
C12' C 0.6705(3) 0.3649(3) 0.5158(2) 0.0551(9) Uani 1 1 d .
H12' H 0.7439 0.3779 0.4926 0.066 Uiso 1 1 calc R
C3' C 0.9072(3) 0.0746(3) 0.2782(2) 0.0504(8) Uani 1 1 d .
H3' H 0.9692 0.0186 0.2848 0.061 Uiso 1 1 calc R
C3 C 0.3371(3) 0.4283(3) 0.2310(3) 0.0535(9) Uani 1 1 d .
H3 H 0.381(3) 0.476(3) 0.228(2) 0.064 Uiso 1 1 d R
C18 C 0.1501(3) 0.3819(3) 0.5086(3) 0.0654(11) Uani 1 1 d .
H18 H 0.198(3) 0.415(3) 0.475(2) 0.079 Uiso 1 1 d R
C24 C 0.1783(3) -0.0220(3) 0.4331(3) 0.0649(10) Uani 1 1 d .
H24A H 0.111(3) -0.001(3) 0.474(3) 0.097 Uiso 1 1 d R
H24B H 0.209(3) -0.090(3) 0.461(3) 0.097 Uiso 1 1 d R
H24C H 0.160(3) -0.034(3) 0.374(3) 0.097 Uiso 1 1 d R
C22 C 0.0351(3) 0.2526(3) 0.5227(3) 0.0671(11) Uani 1 1 d .
H22 H 0.003(3) 0.206(3) 0.494(2) 0.080 Uiso 1 1 d R
C16' C 0.4922(3) 0.3459(3) 0.4870(2) 0.0568(9) Uani 1 1 d .
H16' H 0.4438 0.3454 0.4438 0.068 Uiso 1 1 calc R
C15' C 0.4545(3) 0.3273(3) 0.5875(2) 0.0677(11) Uani 1 1 d .
H15' H 0.3808 0.3154 0.6110 0.081 Uiso 1 1 calc R
C24' C 0.6344(3) 0.5250(3) 0.0713(2) 0.0672(10) Uani 1 1 d .
H24D H 0.5988 0.4939 0.0309 0.101 Uiso 1 1 calc GR
H24E H 0.6511 0.5926 0.0376 0.101 Uiso 1 1 calc GR
H24F H 0.5837 0.5363 0.1330 0.101 Uiso 1 1 calc GR
C13' C 0.6319(3) 0.3455(3) 0.6166(2) 0.0702(11) Uani 1 1 d .
H13' H 0.6797 0.3455 0.6604 0.084 Uiso 1 1 calc R
C19 C 0.1093(4) 0.3953(4) 0.6067(3) 0.0834(15) Uani 1 1 d .
H19 H 0.140(3) 0.446(3) 0.634(3) 0.100 Uiso 1 1 d R
C21' C 0.8492(4) 0.1107(3) -0.1020(3) 0.0771(12) Uani 1 1 d .
H21' H 0.9137 0.0659 -0.1320 0.093 Uiso 1 1 calc R
C18' C 0.6600(3) 0.2410(3) -0.0130(2) 0.0650(11) Uani 1 1 d .
H18' H 0.5945 0.2850 0.0166 0.078 Uiso 1 1 calc R
C12 C 0.1619(3) 0.1737(3) 0.0089(3) 0.0653(11) Uani 1 1 d .
H12 H 0.081(3) 0.195(3) 0.050(2) 0.078 Uiso 1 1 d R
C16 C 0.3619(3) 0.1209(3) -0.0076(3) 0.0745(12) Uani 1 1 d .
H16 H 0.431(3) 0.082(3) 0.025(2) 0.089 Uiso 1 1 d R
C25' C 0.8646(3) 0.3997(3) -0.0237(2) 0.0710(11) Uani 1 1 d .
H25D H 0.9252 0.3405 -0.0104 0.106 Uiso 1 1 calc GR
H25E H 0.8962 0.4612 -0.0557 0.106 Uiso 1 1 calc GR
H25F H 0.8215 0.3805 -0.0659 0.106 Uiso 1 1 calc GR
C23' C 0.8455(3) 0.5048(3) 0.1559(2) 0.0729(11) Uani 1 1 d .
H23D H 0.7960 0.5308 0.2138 0.109 Uiso 1 1 calc GR
H23E H 0.8683 0.5643 0.1109 0.109 Uiso 1 1 calc GR
H23F H 0.9120 0.4564 0.1746 0.109 Uiso 1 1 calc GR
C20' C 0.7654(4) 0.1604(3) -0.1543(2) 0.0772(12) Uani 1 1 d .
H20' H 0.7728 0.1503 -0.2201 0.093 Uiso 1 1 calc R
C14' C 0.5232(3) 0.3263(3) 0.6528(2) 0.0680(11) Uani 1 1 d .
H14' H 0.4975 0.3128 0.7205 0.082 Uiso 1 1 calc R
C25 C 0.3111(4) 0.1000(3) 0.5227(3) 0.0710(12) Uani 1 1 d .
H25A H 0.349(4) 0.144(4) 0.510(3) 0.107 Uiso 1 1 d R
H25B H 0.358(3) 0.042(3) 0.557(3) 0.107 Uiso 1 1 d R
H25C H 0.243(3) 0.136(3) 0.572(3) 0.107 Uiso 1 1 d R
C20 C 0.0320(4) 0.3385(4) 0.6635(3) 0.0819(16) Uani 1 1 d .
H20 H 0.012(3) 0.344(3) 0.735(3) 0.098 Uiso 1 1 d R
C21 C -0.0055(4) 0.2682(4) 0.6208(3) 0.0844(15) Uani 1 1 d .
H21 H -0.056(3) 0.230(3) 0.657(3) 0.101 Uiso 1 1 d R
C19' C 0.6711(3) 0.2247(4) -0.1098(2) 0.0848(14) Uani 1 1 d .
H19' H 0.6134 0.2582 -0.1451 0.102 Uiso 1 1 calc R
C23 C 0.4189(3) -0.0046(4) 0.3416(3) 0.0734(13) Uani 1 1 d .
H23A H 0.416(3) -0.026(3) 0.276(3) 0.110 Uiso 1 1 d R
H23B H 0.453(3) -0.051(3) 0.383(3) 0.110 Uiso 1 1 d R
H23C H 0.468(3) 0.040(3) 0.316(3) 0.110 Uiso 1 1 d R
C14 C 0.2752(6) 0.1719(4) -0.1515(3) 0.0981(17) Uani 1 1 d .
H14 H 0.290(3) 0.182(3) -0.221(3) 0.118 Uiso 1 1 d R
C13 C 0.1719(5) 0.1898(3) -0.0925(3) 0.0865(14) Uani 1 1 d .
H13 H 0.102(3) 0.218(3) -0.121(3) 0.104 Uiso 1 1 d R
C15 C 0.3701(5) 0.1373(4) -0.1094(3) 0.1000(17) Uani 1 1 d .
H15 H 0.443(3) 0.109(4) -0.137(3) 0.120 Uiso 1 1 d R

loop_
_atom_site_aniso_label
_atom_site_aniso_U_11
_atom_site_aniso_U_22
_atom_site_aniso_U_33
_atom_site_aniso_U_23
_atom_site_aniso_U_13
_atom_site_aniso_U_12
Si1 0.0468(5) 0.0406(5) 0.0416(5) 0.0065(4) -0.0134(4) -0.0127(4)
Si02 0.0454(5) 0.0403(5) 0.0411(5) 0.0060(4) -0.0082(4) -0.0131(4)
C7' 0.0347(14) 0.0354(15) 0.0302(14) 0.0000(12) -0.0080(11) -0.0105(12)
C7 0.0285(14) 0.0408(16) 0.0335(14) -0.0009(12) -0.0054(11) -0.0095(13)
C6 0.0409(16) 0.0365(16) 0.0310(14) -0.0014(12) -0.0049(12) -0.0041(14)
C6' 0.0427(16) 0.0394(16) 0.0281(14) -0.0011(12) -0.0075(12) -0.0103(13)
C17' 0.0470(17) 0.0463(18) 0.0349(15) -0.0048(13) -0.0036(13) -0.0228(15)
C8 0.0327(14) 0.0399(17) 0.0408(15) -0.0031(13) -0.0083(12) -0.0105(13)
C8' 0.0317(14) 0.0428(17) 0.0325(14) -0.0028(13) -0.0058(12) -0.0067(13)
C2' 0.064(2) 0.0349(17) 0.0374(16) -0.0032(13) -0.0048(15) -0.0064(16)
C9 0.0430(17) 0.0471(19) 0.0351(16) -0.0001(13) -0.0119(14) -0.0079(15)
C5' 0.0485(17) 0.0459(18) 0.0337(15) -0.0023(13) -0.0129(13) -0.0176(15)
C17 0.0407(16) 0.052(2) 0.0385(16) -0.0113(14) -0.0080(13) -0.0032(15)
C1' 0.0410(16) 0.0367(16) 0.0394(15) -0.0040(12) -0.0043(12) -0.0162(13)
C10' 0.0531(18) 0.0378(17) 0.0377(15) -0.0032(13) -0.0072(13) -0.0118(14)
C9' 0.0399(16) 0.0440(17) 0.0346(15) -0.0019(13) -0.0021(12) -0.0131(14)
C5 0.0397(17) 0.049(2) 0.0335(15) -0.0010(14) -0.0029(13) -0.0030(15)
C10 0.0470(18) 0.0405(18) 0.0429(17) -0.0041(14) -0.0037(14) -0.0132(15)
C4 0.0384(17) 0.058(2) 0.0462(18) 0.0024(16) -0.0038(14) -0.0134(17)
C11' 0.0523(19) 0.0389(17) 0.0419(17) -0.0118(14) -0.0055(15) -0.0043(15)
C2 0.060(2) 0.0384(19) 0.0526(19) -0.0065(15) -0.0131(17) -0.0068(17)
C1 0.0372(16) 0.0428(19) 0.0512(18) -0.0084(15) -0.0101(14) 0.0008(14)
C11 0.0607(19) 0.0364(17) 0.0378(16) -0.0064(13) -0.0085(15) -0.0127(15)
C4' 0.0409(17) 0.054(2) 0.0458(17) 0.0006(15) -0.0138(14) -0.0120(16)
C22' 0.077(2) 0.052(2) 0.0477(19) -0.0115(16) -0.0091(17) -0.0044(19)
C12' 0.067(2) 0.060(2) 0.0446(18) -0.0101(16) -0.0111(16) -0.0222(18)
C3' 0.0513(19) 0.046(2) 0.0472(18) -0.0005(15) -0.0092(15) 0.0001(16)
C3 0.055(2) 0.050(2) 0.058(2) 0.0015(17) -0.0116(17) -0.0201(17)
C18 0.071(3) 0.072(3) 0.057(2) -0.022(2) -0.0075(19) -0.015(2)
C24 0.075(3) 0.058(2) 0.068(3) 0.008(2) -0.021(2) -0.030(2)
C22 0.066(2) 0.086(3) 0.051(2) -0.012(2) 0.0067(18) -0.033(2)
C16' 0.056(2) 0.065(2) 0.0496(19) -0.0173(17) -0.0072(16) -0.0064(18)
C15' 0.068(2) 0.082(3) 0.051(2) -0.0186(19) 0.0087(18) -0.021(2)
C24' 0.061(2) 0.059(2) 0.071(2) 0.0147(18) -0.0074(17) -0.0117(18)
C13' 0.096(3) 0.077(3) 0.044(2) -0.0116(18) -0.022(2) -0.017(2)
C19 0.095(3) 0.102(4) 0.058(3) -0.043(2) -0.017(2) -0.002(3)
C21' 0.106(3) 0.067(3) 0.052(2) -0.0235(19) 0.009(2) -0.014(2)
C18' 0.0531(19) 0.108(3) 0.0359(17) -0.0094(18) -0.0110(15) -0.016(2)
C12 0.085(3) 0.061(2) 0.054(2) -0.0170(18) -0.024(2) -0.005(2)
C16 0.071(2) 0.098(3) 0.056(2) -0.034(2) 0.0038(19) -0.015(2)
C25' 0.070(2) 0.062(2) 0.064(2) 0.0115(18) 0.0105(18) -0.0131(19)
C23' 0.090(3) 0.061(2) 0.079(2) 0.011(2) -0.023(2) -0.044(2)
C20' 0.124(3) 0.090(3) 0.0336(19) -0.015(2) -0.009(2) -0.054(3)
C14' 0.095(3) 0.062(3) 0.042(2) -0.0079(17) -0.006(2) -0.010(2)
C25 0.093(3) 0.067(3) 0.064(3) 0.007(2) -0.042(2) -0.022(2)
C20 0.086(3) 0.109(4) 0.036(2) -0.021(2) -0.005(2) 0.015(3)
C21 0.079(3) 0.114(4) 0.050(2) -0.014(2) 0.015(2) -0.022(3)
C19' 0.085(3) 0.137(4) 0.041(2) -0.011(2) -0.0182(19) -0.033(3)
C23 0.059(2) 0.069(3) 0.076(3) 0.015(2) -0.013(2) 0.004(2)
C14 0.173(5) 0.092(4) 0.047(2) -0.012(2) -0.014(3) -0.066(4)
C13 0.141(4) 0.066(3) 0.062(3) -0.009(2) -0.047(3) -0.013(3)
C15 0.116(4) 0.127(5) 0.061(3) -0.042(3) 0.027(3) -0.052(4)

loop_
_atom_type_symbol
_atom_type_description
_atom_type_scat_dispersion_real
_atom_type_scat_dispersion_imag
_atom_type_scat_source
C C 0.0033 0.0016 'International Tables Vol C Tables 4.2.6.8 and 6.1.1.4'
H H 0.0000 0.0000 'International Tables Vol C Tables 4.2.6.8 and 6.1.1.4'
N N 0.0061 0.0033 'International Tables Vol C Tables 4.2.6.8 and 6.1.1.4'
O O 0.0106 0.0060 'International Tables Vol C Tables 4.2.6.8 and 6.1.1.4'
Si Si 0.0817 0.0704 'International Tables Vol C Tables 4.2.6.8 and 6.1.1.4'

loop_
_geom_angle_atom_site_label_1
_geom_angle_atom_site_label_2
_geom_angle_atom_site_label_3
_geom_angle
C24 Si1 C7 109.34(15)
C24 Si1 C23 107.1(2)
C25 Si1 C7 111.34(16)
C25 Si1 C24 110.78(19)
C25 Si1 C23 106.6(2)
C23 Si1 C7 111.60(14)
C24' Si02 C7' 109.84(14)
C24' Si02 C25' 110.67(15)
C24' Si02 C23' 107.86(17)
C25' Si02 C7' 110.96(14)
C23' Si02 C7' 110.99(14)
C23' Si02 C25' 106.44(18)
C6' C7' Si02 124.9(2)
C8' C7' Si02 126.4(2)
C8' C7' C6' 108.6(2)
C6 C7 Si1 124.77(17)
C8 C7 Si1 126.08(19)
C8 C7 C6 108.9(2)
C9 C6 C7 102.5(2)
C9 C6 C10 112.1(2)
C5 C6 C7 106.4(2)
C5 C6 C9 110.7(3)
C5 C6 C10 111.8(2)
C10 C6 C7 112.9(2)
C5' C6' C7' 105.9(2)
C5' C6' C10' 111.4(2)
C5' C6' C9' 111.1(2)
C10' C6' C7' 113.5(2)
C10' C6' C9' 112.2(2)
C9' C6' C7' 102.2(2)
C22' C17' C8' 122.1(3)
C18' C17' C8' 119.7(2)
C18' C17' C22' 118.2(3)
C7 C8 C17 127.9(2)
C7 C8 C1 111.9(2)
C17 C8 C1 120.2(2)
C7' C8' C17' 127.0(3)
C7' C8' C1' 112.4(2)
C17' C8' C1' 120.6(2)
C3' C2' C1' 125.8(3)
C1 C9 C6 105.0(2)
C4' C5' C6' 127.3(3)
C18 C17 C8 121.9(3)
C22 C17 C8 119.9(3)
C22 C17 C18 118.2(3)
C2' C1' C8' 109.9(2)
C2' C1' C9' 113.1(2)
C9' C1' C8' 101.4(2)
C11' C10' C6' 114.4(2)
C1' C9' C6' 104.7(2)
C4 C5 C6 127.1(3)
C11 C10 C6 115.2(3)
C5 C4 C3 130.2(3)
C12' C11' C10' 121.9(3)
C12' C11' C16' 117.6(3)
C16' C11' C10' 120.5(3)
C3 C2 C1 125.2(3)
C9 C1 C8 101.3(2)
C2 C1 C8 109.9(2)
C2 C1 C9 113.1(3)
C12 C11 C10 120.7(3)
C12 C11 C16 117.7(3)
C16 C11 C10 121.6(3)
C5' C4' C3' 129.9(3)
C17' C22' C21' 120.4(3)
C11' C12' C13' 120.7(3)
C2' C3' C4' 129.0(3)
C2 C3 C4 129.5(3)
C19 C18 C17 120.4(4)
C17 C22 C21 120.2(4)
C15' C16' C11' 121.1(3)
C14' C15' C16' 121.2(4)
C14' C13' C12' 120.8(3)
C20 C19 C18 121.3(5)
C20' C21' C22' 120.4(3)
C17' C18' C19' 120.9(3)
C11 C12 C13 121.4(4)
C11 C16 C15 120.0(4)
C19' C20' C21' 119.5(3)
C15' C14' C13' 118.6(3)
C19 C20 C21 118.4(4)
C20 C21 C22 121.4(5)
C20' C19' C18' 120.6(3)
C13 C14 C15 119.0(4)
C14 C13 C12 120.8(4)
C14 C15 C16 121.1(4)

loop_
_geom_bond_atom_site_label_1
_geom_bond_atom_site_label_2
_geom_bond_distance
Si1 C7 1.890(3)
Si1 C24 1.857(4)
Si1 C25 1.850(4)
Si1 C23 1.860(4)
Si02 C7' 1.890(3)
Si02 C24' 1.855(3)
Si02 C25' 1.864(3)
Si02 C23' 1.856(4)
C7' C6' 1.549(3)
C7' C8' 1.349(4)
C7 C6 1.548(3)
C7 C8 1.348(3)
C6 C9 1.535(4)
C6 C5 1.519(4)
C6 C10 1.543(4)
C6' C5' 1.521(4)
C6' C10' 1.538(3)
C6' C9' 1.541(4)
C17' C8' 1.490(3)
C17' C22' 1.378(4)
C17' C18' 1.371(4)
C8 C17 1.492(4)
C8 C1 1.540(4)
C8' C1' 1.524(4)
C2' C1' 1.495(4)
C2' C3' 1.327(4)
C9 C1 1.519(4)
C5' C4' 1.337(4)
C17 C18 1.384(5)
C17 C22 1.376(5)
C1' C9' 1.521(3)
C10' C11' 1.519(4)
C5 C4 1.339(5)
C10 C11 1.513(4)
C4 C3 1.454(4)
C11' C12' 1.383(4)
C11' C16' 1.386(4)
C2 C1 1.508(5)
C2 C3 1.319(4)
C11 C12 1.372(4)
C11 C16 1.382(4)
C4' C3' 1.455(4)
C22' C21' 1.383(4)
C12' C13' 1.385(4)
C18 C19 1.378(5)
C22 C21 1.385(5)
C16' C15' 1.378(4)
C15' C14' 1.360(5)
C13' C14' 1.380(5)
C19 C20 1.363(7)
C21' C20' 1.362(5)
C18' C19' 1.374(4)
C12 C13 1.378(5)
C16 C15 1.386(5)
C20' C19' 1.355(5)
C20 C21 1.364(7)
C14 C13 1.348(6)
C14 C15 1.362(6)
